data_7716861
loop_
_publ_author_name
'Mangue, Jordan'
'Wehrung, Iris'
'P&#xe9;caut, Jacques'
'M&#xe9;nage, St&#xe9;phane'
'Orio, Maylis'
'Torelli, St&#xe9;phane'

_publ_section_title
;
 Bio-inspired copper complexes with Cu<sub>2</sub>S cores: (solvent)
 effects on oxygen reduction reactions.
;
_journal_issue 37
_journal_name_full 'Dalton transactions (Cambridge, England : 2003)'
_journal_page_first 15576
_journal_page_last 15582
_journal_paper_doi 10.1039/d4dt01629g
_journal_volume 53
_journal_year 2024
_chemical_formula_moiety 'C18 H14 O4 S2'
_chemical_formula_sum 'C18 H14 O4 S2'
_chemical_formula_weight 358.41
_space_group_crystal_system triclinic
_space_group_IT_number 2
_space_group_name_Hall '-P 1'
_space_group_name_H-M_alt 'P -1'
_atom_sites_solution_hydrogens difmap
_atom_sites_solution_primary dual
_audit_creation_date 2024-06-04
_audit_creation_method
;
Olex2 1.3-ac4
(compiled 2019.10.09 svn.r3662 for Rigaku Oxford Diffraction, GUI svn.r5959)
;
_audit_update_record
;
2024-06-04 deposited with the CCDC.	2024-08-20 downloaded from the CCDC.
;
_cell_angle_alpha 96.363(3)
_cell_angle_beta 104.018(3)
_cell_angle_gamma 108.327(3)
_cell_formula_units_Z 2
_cell_length_a 8.0729(3)
_cell_length_b 9.8805(4)
_cell_length_c 11.0153(4)
_cell_measurement_reflns_used 8087
_cell_measurement_temperature 92(1)
_cell_measurement_theta_max 32.1690
_cell_measurement_theta_min 2.6300
_cell_volume 792.37(6)
_computing_cell_refinement 'CrysAlisPro 1.171.38.41r (Rigaku OD, 2015)'
_computing_data_collection 'CrysAlisPro 1.171.38.41r (Rigaku OD, 2015)'
_computing_data_reduction 'CrysAlisPro 1.171.38.41r (Rigaku OD, 2015)'
_computing_molecular_graphics 'Olex2 1.3-ac4 (Dolomanov et al., 2009)'
_computing_publication_material 'Olex2 1.3-ac4 (Dolomanov et al., 2009)'
_computing_structure_refinement 'ShelXL 2018/3 (Sheldrick, 2015)'
_computing_structure_solution 'ShelXT n/a (Sheldrick, 2015)'
_diffrn_ambient_environment N~2~
_diffrn_ambient_temperature 92(1)
_diffrn_detector 'CCD plate'
_diffrn_detector_area_resol_mean 15.9653
_diffrn_detector_type Sapphire3
_diffrn_measured_fraction_theta_full 0.998
_diffrn_measured_fraction_theta_max 0.999
_diffrn_measurement_details
;
List of Runs (angles in degrees, time in seconds):

  # Type    Start    End  Width  t~exp~   \w     \q     \k     \f   Frames
#--------------------------------------------------------------------------
  1  \w    -25.00  67.00   1.00   15.00    --   25.56 -99.00-180.00   92
  2  \w     -4.00  96.00   1.00   15.00    --   25.56  77.00 -60.00  100
  3  \w    -25.00  67.00   1.00   15.00    --   25.56 -99.00   0.00   92
  4  \w      4.00  94.00   1.00   15.00    --   25.56  57.00-120.00   90
  5  \w      4.00  94.00   1.00   15.00    --   25.56  57.00  60.00   90
  6  \w     -4.00  96.00   1.00   15.00    --   25.56  77.00 120.00  100
  7  \w    -48.00  42.00   1.00   15.00    --  -26.97  57.00 120.00   90
  8  \w    -53.00  45.00   1.00   15.00    --  -26.97  37.00  30.00   98
  9  \w    -71.00  46.00   1.00   15.00    --  -26.97  19.00 -60.00  117
 10  \w     35.00 101.00   1.00   15.00    --   25.56 178.00   0.00   66
 11  \w    -48.00   4.00   1.00   15.00    --  -26.97  56.00  89.00   52
;
_diffrn_measurement_device 'four-circle diffractometer'
_diffrn_measurement_device_type 'Xcalibur, Sapphire3'
_diffrn_measurement_method '\w scans'
_diffrn_orient_matrix_type 'CrysAlisPro convention (1999,Acta A55,543-557)'
_diffrn_orient_matrix_UB_11 0.0820312000
_diffrn_orient_matrix_UB_12 0.0019166000
_diffrn_orient_matrix_UB_13 0.0432441000
_diffrn_orient_matrix_UB_21 -0.0478394000
_diffrn_orient_matrix_UB_22 -0.0671216000
_diffrn_orient_matrix_UB_23 0.0139848000
_diffrn_orient_matrix_UB_31 0.0189091000
_diffrn_orient_matrix_UB_32 -0.0381552000
_diffrn_orient_matrix_UB_33 -0.0502853000
_diffrn_radiation_monochromator graphite
_diffrn_radiation_probe x-ray
_diffrn_radiation_type 'Mo K\a'
_diffrn_radiation_wavelength 0.71073
_diffrn_reflns_av_R_equivalents 0.0222
_diffrn_reflns_av_unetI/netI 0.0202
_diffrn_reflns_Laue_measured_fraction_full 0.998
_diffrn_reflns_Laue_measured_fraction_max 0.999
_diffrn_reflns_limit_h_max 11
_diffrn_reflns_limit_h_min -11
_diffrn_reflns_limit_k_max 14
_diffrn_reflns_limit_k_min -14
_diffrn_reflns_limit_l_max 15
_diffrn_reflns_limit_l_min -15
_diffrn_reflns_number 19271
_diffrn_reflns_point_group_measured_fraction_full 0.998
_diffrn_reflns_point_group_measured_fraction_max 0.999
_diffrn_reflns_theta_full 26.000
_diffrn_reflns_theta_max 30.507
_diffrn_reflns_theta_min 1.946
_diffrn_source 'fine-focus sealed X-ray tube'
_diffrn_source_type 'Enhance (Mo) X-ray Source'
_exptl_absorpt_coefficient_mu 0.356
_exptl_absorpt_correction_T_max 0.990
_exptl_absorpt_correction_T_min 0.948
_exptl_absorpt_correction_type analytical
_exptl_absorpt_process_details
;
CrysAlisPro 1.171.38.41r (Rigaku Oxford Diffraction, 2015)
Analytical numeric absorption correction using a multifaceted crystal
			model based on expressions derived by R.C. Clark & J.S. Reid.
(Clark, R. C. & Reid, J. S. (1995). Acta Cryst. A51, 887-897)
Empirical absorption correction using spherical harmonics,
 implemented in SCALE3 ABSPACK scaling algorithm.
;
_exptl_crystal_colour 'translucent intense yellow'
_exptl_crystal_density_diffrn 1.502
_exptl_crystal_description plate
_exptl_crystal_F_000 372
_exptl_crystal_size_max 0.422
_exptl_crystal_size_mid 0.263
_exptl_crystal_size_min 0.059
_refine_diff_density_max 0.494
_refine_diff_density_min -0.228
_refine_diff_density_rms 0.058
_refine_ls_extinction_method none
_refine_ls_goodness_of_fit_ref 1.106
_refine_ls_hydrogen_treatment refall
_refine_ls_matrix_type full
_refine_ls_number_parameters 273
_refine_ls_number_reflns 4827
_refine_ls_number_restraints 0
_refine_ls_restrained_S_all 1.106
_refine_ls_R_factor_all 0.0362
_refine_ls_R_factor_gt 0.0312
_refine_ls_shift/su_max 0.000
_refine_ls_shift/su_mean 0.000
_refine_ls_structure_factor_coef Fsqd
_refine_ls_weighting_details 'w=1/[\s^2^(Fo^2^)+(0.0321P)^2^+0.4575P] where P=(Fo^2^+2Fc^2^)/3'
_refine_ls_weighting_scheme calc
_refine_ls_wR_factor_gt 0.0782
_refine_ls_wR_factor_ref 0.0805
_reflns_Friedel_coverage 0.000
_reflns_number_gt 4333
_reflns_number_total 4827
_reflns_threshold_expression 'I > 2\s(I)'
_cod_data_source_file d4dt01629g2.cif
_cod_data_source_block mn5
_cod_depositor_comments 'Adding full bibliography for 7716861--7716862.cif.'
_cod_original_cell_volume 792.37(5)
_cod_database_code 7716861
_shelx_shelxl_version_number 2018/3
_chemical_oxdiff_formula 'C20 H20 S2 O4'
_shelx_space_group_comment
;
The symmetry employed for this shelxl refinement is uniquely defined
by the following loop, which should always be used as a source of
symmetry information in preference to the above space-group names.
They are only intended as comments.
;
_reflns_odcompleteness_completeness 100.00
_reflns_odcompleteness_iscentric 1
_reflns_odcompleteness_theta 30.44
_olex2_refinement_description
;
;
_olex2_submission_special_instructions 'No special instructions were received'
_oxdiff_exptl_absorpt_empirical_details
;
Empirical correction (ABSPACK) includes:
- Absorption correction using spherical harmonics
- Frame scaling
;
_oxdiff_exptl_absorpt_empirical_full_max 1.049
_oxdiff_exptl_absorpt_empirical_full_min 0.970

loop_
_space_group_symop_operation_xyz
'x, y, z'
'-x, -y, -z'

loop_
_atom_site_label
_atom_site_type_symbol
_atom_site_fract_x
_atom_site_fract_y
_atom_site_fract_z
_atom_site_U_iso_or_equiv
_atom_site_adp_type
_atom_site_occupancy
_atom_site_site_symmetry_order
_atom_site_calc_flag
_atom_site_refinement_flags_posn
_atom_site_refinement_flags_adp
_atom_site_refinement_flags_occupancy
_atom_site_disorder_assembly
_atom_site_disorder_group
S1 S 0.65318(4) 0.49505(3) 0.28258(3) 0.01329(7) Uani 1 1 d . . . . .
S2 S 0.76815(4) 0.64897(3) 0.45297(3) 0.01276(7) Uani 1 1 d . . . . .
O1 O 0.90028(13) 0.74844(11) 0.03742(10) 0.0217(2) Uani 1 1 d . . . . .
O2 O 0.09556(13) 0.47883(11) 0.23491(10) 0.0217(2) Uani 1 1 d . . . . .
O3 O 1.33965(13) 0.71190(11) 0.49102(9) 0.01994(19) Uani 1 1 d . . . . .
O4 O 0.61180(13) 0.98154(11) 0.29183(9) 0.01962(19) Uani 1 1 d . . . . .
C1 C 0.54070(15) 0.58589(12) 0.17863(11) 0.0110(2) Uani 1 1 d . . . . .
C2 C 0.63106(15) 0.66440(12) 0.10069(11) 0.0112(2) Uani 1 1 d . . . . .
C3 C 0.54525(16) 0.73804(13) 0.02044(11) 0.0121(2) Uani 1 1 d . . . . .
H3 H 0.610(3) 0.793(2) -0.0280(17) 0.023(4) Uiso 1 1 d . . . . .
C4 C 0.37009(16) 0.73513(13) 0.01394(11) 0.0129(2) Uani 1 1 d . . . . .
C5 C 0.27988(16) 0.65375(13) 0.08960(11) 0.0126(2) Uani 1 1 d . . . . .
H5 H 0.162(2) 0.6508(19) 0.0854(17) 0.022(4) Uiso 1 1 d . . . . .
C6 C 0.36209(16) 0.58040(12) 0.17180(11) 0.0118(2) Uani 1 1 d . . . . .
C7 C 0.81830(16) 0.67340(13) 0.09865(11) 0.0138(2) Uani 1 1 d . . . . .
H7 H 0.872(3) 0.618(2) 0.1490(18) 0.027(5) Uiso 1 1 d . . . . .
C8 C 0.27965(18) 0.81496(15) -0.07215(13) 0.0180(2) Uani 1 1 d . . . . .
H8A H 0.357(3) 0.884(3) -0.102(2) 0.053(7) Uiso 1 1 d . . . . .
H8B H 0.187(3) 0.751(3) -0.146(2) 0.051(7) Uiso 1 1 d . . . . .
H8C H 0.230(3) 0.872(3) -0.030(2) 0.054(7) Uiso 1 1 d . . . . .
C9 C 0.25497(17) 0.49664(14) 0.24871(12) 0.0153(2) Uani 1 1 d . . . . .
H9 H 0.321(2) 0.4612(19) 0.3158(16) 0.018(4) Uiso 1 1 d . . . . .
C10 C 0.92142(15) 0.79291(12) 0.40650(11) 0.0106(2) Uani 1 1 d . . . . .
C11 C 1.10162(15) 0.80206(12) 0.41592(11) 0.0112(2) Uani 1 1 d . . . . .
C12 C 1.20965(16) 0.90727(13) 0.36552(11) 0.0125(2) Uani 1 1 d . . . . .
H12 H 1.328(3) 0.909(2) 0.3718(17) 0.024(4) Uiso 1 1 d . . . . .
C13 C 1.14479(16) 1.00610(13) 0.30633(11) 0.0119(2) Uani 1 1 d . . . . .
C14 C 0.96960(16) 1.00072(13) 0.30361(11) 0.0117(2) Uani 1 1 d . . . . .
H14 H 0.921(2) 1.0671(19) 0.2664(17) 0.022(4) Uiso 1 1 d . . . . .
C15 C 0.85778(15) 0.89632(12) 0.35284(11) 0.0104(2) Uani 1 1 d . . . . .
C16 C 1.18627(17) 0.70689(14) 0.48352(12) 0.0157(2) Uani 1 1 d . . . . .
H16 H 1.113(3) 0.639(2) 0.5246(18) 0.027(5) Uiso 1 1 d . . . . .
C17 C 1.26219(18) 1.11509(15) 0.24896(14) 0.0180(2) Uani 1 1 d . . . . .
H17A H 1.191(3) 1.155(2) 0.189(2) 0.036(5) Uiso 1 1 d . . . . .
H17B H 1.324(3) 1.072(3) 0.205(2) 0.050(7) Uiso 1 1 d . . . . .
H17C H 1.355(3) 1.193(2) 0.316(2) 0.040(6) Uiso 1 1 d . . . . .
C18 C 0.67319(16) 0.90040(13) 0.34696(11) 0.0128(2) Uani 1 1 d . . . . .
H18 H 0.603(2) 0.8363(17) 0.3907(15) 0.011(4) Uiso 1 1 d . . . . .

loop_
_atom_site_aniso_label
_atom_site_aniso_U_11
_atom_site_aniso_U_22
_atom_site_aniso_U_33
_atom_site_aniso_U_23
_atom_site_aniso_U_13
_atom_site_aniso_U_12
S1 0.01276(13) 0.01064(13) 0.01481(14) 0.00368(10) 0.00063(10) 0.00415(10)
S2 0.01166(13) 0.01540(14) 0.01048(13) 0.00524(10) 0.00313(10) 0.00300(10)
O1 0.0153(4) 0.0279(5) 0.0267(5) 0.0107(4) 0.0111(4) 0.0085(4)
O2 0.0138(4) 0.0266(5) 0.0242(5) 0.0084(4) 0.0080(4) 0.0035(4)
O3 0.0151(4) 0.0229(5) 0.0243(5) 0.0079(4) 0.0037(4) 0.0106(4)
O4 0.0152(4) 0.0252(5) 0.0238(5) 0.0099(4) 0.0066(4) 0.0121(4)
C1 0.0103(5) 0.0098(5) 0.0110(5) 0.0013(4) 0.0011(4) 0.0028(4)
C2 0.0089(5) 0.0118(5) 0.0112(5) 0.0006(4) 0.0018(4) 0.0029(4)
C3 0.0114(5) 0.0132(5) 0.0112(5) 0.0031(4) 0.0036(4) 0.0032(4)
C4 0.0114(5) 0.0129(5) 0.0133(5) 0.0034(4) 0.0021(4) 0.0037(4)
C5 0.0085(5) 0.0141(5) 0.0143(5) 0.0026(4) 0.0024(4) 0.0037(4)
C6 0.0105(5) 0.0114(5) 0.0118(5) 0.0019(4) 0.0026(4) 0.0021(4)
C7 0.0106(5) 0.0165(5) 0.0127(5) -0.0001(4) 0.0022(4) 0.0047(4)
C8 0.0149(6) 0.0202(6) 0.0207(6) 0.0103(5) 0.0038(5) 0.0078(5)
C9 0.0143(5) 0.0156(5) 0.0155(5) 0.0048(4) 0.0051(4) 0.0033(4)
C10 0.0089(5) 0.0120(5) 0.0092(5) 0.0015(4) 0.0018(4) 0.0024(4)
C11 0.0100(5) 0.0118(5) 0.0110(5) 0.0021(4) 0.0014(4) 0.0042(4)
C12 0.0093(5) 0.0145(5) 0.0133(5) 0.0023(4) 0.0027(4) 0.0045(4)
C13 0.0106(5) 0.0123(5) 0.0117(5) 0.0024(4) 0.0031(4) 0.0028(4)
C14 0.0117(5) 0.0122(5) 0.0110(5) 0.0025(4) 0.0021(4) 0.0048(4)
C15 0.0085(5) 0.0128(5) 0.0093(5) 0.0010(4) 0.0015(4) 0.0041(4)
C16 0.0141(5) 0.0146(5) 0.0179(6) 0.0049(4) 0.0020(4) 0.0060(4)
C17 0.0145(5) 0.0192(6) 0.0245(6) 0.0117(5) 0.0100(5) 0.0060(5)
C18 0.0102(5) 0.0152(5) 0.0123(5) 0.0009(4) 0.0030(4) 0.0041(4)

loop_
_atom_type_symbol
_atom_type_description
_atom_type_scat_dispersion_real
_atom_type_scat_dispersion_imag
_atom_type_scat_source
C C 0.0033 0.0016 'International Tables Vol C Tables 4.2.6.8 and 6.1.1.4'
H H 0.0000 0.0000 'International Tables Vol C Tables 4.2.6.8 and 6.1.1.4'
O O 0.0106 0.0060 'International Tables Vol C Tables 4.2.6.8 and 6.1.1.4'
S S 0.1246 0.1234 'International Tables Vol C Tables 4.2.6.8 and 6.1.1.4'

loop_
_exptl_crystal_face_index_h
_exptl_crystal_face_index_k
_exptl_crystal_face_index_l
_exptl_crystal_face_perp_dist
0 -1 1 0.0569
0 1 -1 0.0019
-1 0 1 0.0957
1 0 -1 0.1087
0 0 1 0.1500
1 -1 -2 0.0741

loop_
_geom_angle_atom_site_label_1
_geom_angle_atom_site_label_2
_geom_angle_atom_site_label_3
_geom_angle
_geom_angle_site_symmetry_1
_geom_angle_site_symmetry_3
_geom_angle_publ_flag
C1 S1 S2 102.10(4) . . ?
C10 S2 S1 100.67(4) . . ?
C2 C1 S1 119.48(9) . . ?
C2 C1 C6 118.75(10) . . ?
C6 C1 S1 121.77(9) . . ?
C1 C2 C7 122.71(10) . . ?
C3 C2 C1 119.92(10) . . ?
C3 C2 C7 117.37(10) . . ?
C2 C3 H3 118.4(11) . . ?
C4 C3 C2 121.94(11) . . ?
C4 C3 H3 119.7(11) . . ?
C3 C4 C5 117.62(11) . . ?
C3 C4 C8 121.47(11) . . ?
C5 C4 C8 120.91(11) . . ?
C4 C5 H5 118.1(11) . . ?
C6 C5 C4 121.96(11) . . ?
C6 C5 H5 119.9(11) . . ?
C1 C6 C9 122.20(10) . . ?
C5 C6 C1 119.78(10) . . ?
C5 C6 C9 118.01(10) . . ?
O1 C7 C2 122.53(11) . . ?
O1 C7 H7 120.7(12) . . ?
C2 C7 H7 116.7(12) . . ?
C4 C8 H8A 114.9(15) . . ?
C4 C8 H8B 112.2(14) . . ?
C4 C8 H8C 112.1(15) . . ?
H8A C8 H8B 106(2) . . ?
H8A C8 H8C 101(2) . . ?
H8B C8 H8C 109(2) . . ?
O2 C9 C6 123.04(11) . . ?
O2 C9 H9 120.2(10) . . ?
C6 C9 H9 116.6(10) . . ?
C11 C10 S2 121.99(9) . . ?
C15 C10 S2 119.07(8) . . ?
C15 C10 C11 118.86(10) . . ?
C10 C11 C16 122.35(10) . . ?
C12 C11 C10 119.75(10) . . ?
C12 C11 C16 117.84(10) . . ?
C11 C12 H12 117.7(11) . . ?
C11 C12 C13 121.83(11) . . ?
C13 C12 H12 120.4(11) . . ?
C12 C13 C17 120.65(11) . . ?
C14 C13 C12 117.79(11) . . ?
C14 C13 C17 121.56(10) . . ?
C13 C14 H14 120.8(11) . . ?
C13 C14 C15 121.70(10) . . ?
C15 C14 H14 117.5(11) . . ?
C10 C15 C18 122.32(10) . . ?
C14 C15 C10 119.92(10) . . ?
C14 C15 C18 117.76(10) . . ?
O3 C16 C11 123.23(12) . . ?
O3 C16 H16 119.2(11) . . ?
C11 C16 H16 117.5(11) . . ?
C13 C17 H17A 112.1(12) . . ?
C13 C17 H17B 110.9(15) . . ?
C13 C17 H17C 110.1(13) . . ?
H17A C17 H17B 106.7(18) . . ?
H17A C17 H17C 110.0(17) . . ?
H17B C17 H17C 106.8(19) . . ?
O4 C18 C15 122.64(11) . . ?
O4 C18 H18 120.2(9) . . ?
C15 C18 H18 117.2(9) . . ?

loop_
_geom_bond_atom_site_label_1
_geom_bond_atom_site_label_2
_geom_bond_distance
_geom_bond_site_symmetry_2
_geom_bond_publ_flag
S1 S2 2.0815(4) . ?
S1 C1 1.7827(11) . ?
S2 C10 1.7825(12) . ?
O1 C7 1.2088(16) . ?
O2 C9 1.2112(15) . ?
O3 C16 1.2056(15) . ?
O4 C18 1.2121(15) . ?
C1 C2 1.4022(16) . ?
C1 C6 1.4089(16) . ?
C2 C3 1.3977(16) . ?
C2 C7 1.4919(16) . ?
C3 H3 0.934(18) . ?
C3 C4 1.3894(16) . ?
C4 C5 1.3949(16) . ?
C4 C8 1.4991(16) . ?
C5 H5 0.935(18) . ?
C5 C6 1.3937(16) . ?
C6 C9 1.4869(16) . ?
C7 H7 0.946(19) . ?
C8 H8A 0.92(3) . ?
C8 H8B 0.95(2) . ?
C8 H8C 0.93(3) . ?
C9 H9 0.967(17) . ?
C10 C11 1.4061(15) . ?
C10 C15 1.4051(15) . ?
C11 C12 1.3935(16) . ?
C11 C16 1.4894(16) . ?
C12 H12 0.938(19) . ?
C12 C13 1.3965(16) . ?
C13 C14 1.3913(16) . ?
C13 C17 1.5021(17) . ?
C14 H14 0.947(18) . ?
C14 C15 1.3959(16) . ?
C15 C18 1.4893(16) . ?
C16 H16 0.973(19) . ?
C17 H17A 0.97(2) . ?
C17 H17B 0.93(2) . ?
C17 H17C 0.97(2) . ?
C18 H18 0.964(16) . ?

loop_
_geom_torsion_atom_site_label_1
_geom_torsion_atom_site_label_2
_geom_torsion_atom_site_label_3
_geom_torsion_atom_site_label_4
_geom_torsion
_geom_torsion_site_symmetry_1
_geom_torsion_site_symmetry_2
_geom_torsion_site_symmetry_3
_geom_torsion_site_symmetry_4
_geom_torsion_publ_flag
S1 S2 C10 C11 -88.88(9) . . . . ?
S1 S2 C10 C15 87.85(9) . . . . ?
S1 C1 C2 C3 -178.92(9) . . . . ?
S1 C1 C2 C7 1.23(16) . . . . ?
S1 C1 C6 C5 179.66(9) . . . . ?
S1 C1 C6 C9 -1.14(16) . . . . ?
S2 S1 C1 C2 94.25(9) . . . . ?
S2 S1 C1 C6 -86.16(10) . . . . ?
S2 C10 C11 C12 172.99(9) . . . . ?
S2 C10 C11 C16 -9.78(16) . . . . ?
S2 C10 C15 C14 -173.29(9) . . . . ?
S2 C10 C15 C18 7.23(15) . . . . ?
C1 C2 C3 C4 -0.66(18) . . . . ?
C1 C2 C7 O1 -175.27(12) . . . . ?
C1 C6 C9 O2 -172.47(12) . . . . ?
C2 C1 C6 C5 -0.74(17) . . . . ?
C2 C1 C6 C9 178.46(11) . . . . ?
C2 C3 C4 C5 -0.89(18) . . . . ?
C2 C3 C4 C8 179.78(12) . . . . ?
C3 C2 C7 O1 4.87(18) . . . . ?
C3 C4 C5 C6 1.65(18) . . . . ?
C4 C5 C6 C1 -0.85(18) . . . . ?
C4 C5 C6 C9 179.93(11) . . . . ?
C5 C6 C9 O2 6.73(19) . . . . ?
C6 C1 C2 C3 1.47(17) . . . . ?
C6 C1 C2 C7 -178.38(10) . . . . ?
C7 C2 C3 C4 179.20(11) . . . . ?
C8 C4 C5 C6 -179.02(12) . . . . ?
C10 C11 C12 C13 0.64(18) . . . . ?
C10 C11 C16 O3 178.96(12) . . . . ?
C10 C15 C18 O4 -173.93(12) . . . . ?
C11 C10 C15 C14 3.54(17) . . . . ?
C11 C10 C15 C18 -175.94(10) . . . . ?
C11 C12 C13 C14 2.65(18) . . . . ?
C11 C12 C13 C17 -177.93(12) . . . . ?
C12 C11 C16 O3 -3.76(19) . . . . ?
C12 C13 C14 C15 -2.87(17) . . . . ?
C13 C14 C15 C10 -0.21(17) . . . . ?
C13 C14 C15 C18 179.30(11) . . . . ?
C14 C15 C18 O4 6.58(18) . . . . ?
C15 C10 C11 C12 -3.74(17) . . . . ?
C15 C10 C11 C16 173.48(11) . . . . ?
C16 C11 C12 C13 -176.71(11) . . . . ?
C17 C13 C14 C15 177.72(12) . . . . ?

loop_
_exptl_oxdiff_crystal_face_indexfrac_h
_exptl_oxdiff_crystal_face_indexfrac_k
_exptl_oxdiff_crystal_face_indexfrac_l
_exptl_oxdiff_crystal_face_x
_exptl_oxdiff_crystal_face_y
_exptl_oxdiff_crystal_face_z
-0.0183 -0.9745 1.0058 0.0401 0.0804 -0.0137
0.0183 0.9745 -1.0058 -0.0401 -0.0804 0.0137
-1.0022 0.0082 0.9943 -0.0392 0.0613 -0.0693
1.0022 -0.0082 -0.9943 0.0392 -0.0613 0.0693
-0.0024 -0.0012 0.9982 0.0430 0.0142 -0.0502
0.9887 -0.9804 -1.9849 -0.0066 -0.0093 0.1559
